data_7706865
loop_
_publ_author_name
'Coffinet, Ana\"is'
'Zhang, Dan'
'Vendier, Laure'
'Bontemps, S\'ebastien'
'Simonneau, Antoine'

_publ_section_title
;
 Borane-catalysed dinitrogen borylation by 1,3-B-H bond addition.
;
_journal_issue 16
_journal_name_full 'Dalton transactions (Cambridge, England : 2003)'
_journal_page_first 5582
_journal_page_last 5589
_journal_paper_doi 10.1039/d1dt00317h
_journal_volume 50
_journal_year 2021
_chemical_formula_moiety 'C32 H74 B2 N2 P4 W1'
_chemical_formula_sum 'C32 H74 B2 N2 P4 W'
_chemical_formula_weight 816.32
_space_group_IT_number 14
_space_group_name_Hall '-P 2yn'
_space_group_name_H-M_alt 'P 1 21/n 1'
_symmetry_cell_setting monoclinic
_symmetry_space_group_name_Hall '-P 2yn'
_symmetry_space_group_name_H-M 'P 1 21/n 1'
_atom_sites_solution_hydrogens difmap
_atom_sites_solution_primary direct
_audit_update_record
;
2021-01-26 deposited with the CCDC.	2021-03-16 downloaded from the CCDC.
;
_cell_angle_alpha 90
_cell_angle_beta 92.842(3)
_cell_angle_gamma 90
_cell_formula_units_Z 4
_cell_length_a 12.04190(2)
_cell_length_b 20.70460(3)
_cell_length_c 15.84060(3)
_cell_measurement_reflns_used 8921
_cell_measurement_temperature 100
_cell_measurement_theta_max 27.86
_cell_measurement_theta_min 2.30
_cell_volume 3944.564(15)
_computing_cell_refinement 'Apex2 (Bruker AXS, 2006)'
_computing_data_collection 'Apex2 (Bruker AXS, 2006)'
_computing_data_reduction 'Apex2 (Bruker AXS, 2006)'
_computing_molecular_graphics 'CAMERON (Watkin et al., 1996)'
_computing_publication_material 'CRYSTALS (Betteridge et al., 2003)'
_computing_structure_refinement 'CRYSTALS (Betteridge et al., 2003)'
_computing_structure_solution 'SHELXS 86 (Sheldrick, 1986)'
_diffrn_ambient_temperature 100
_diffrn_measured_fraction_theta_full 0.997
_diffrn_measured_fraction_theta_max 0.994
_diffrn_measurement_device Area
_diffrn_measurement_device_type 'Bruker Kappa Apex2'
_diffrn_measurement_method '\f & \w scans'
_diffrn_radiation_monochromator graphite
_diffrn_radiation_type 'Mo K\a'
_diffrn_radiation_wavelength 0.71073
_diffrn_reflns_av_R_equivalents 0.138
_diffrn_reflns_av_unetI/netI 0.183
_diffrn_reflns_limit_h_max 15
_diffrn_reflns_limit_h_min -16
_diffrn_reflns_limit_k_max 27
_diffrn_reflns_limit_k_min -27
_diffrn_reflns_limit_l_max 20
_diffrn_reflns_limit_l_min -21
_diffrn_reflns_number 113933
_diffrn_reflns_theta_full 27.694
_diffrn_reflns_theta_max 28.260
_diffrn_reflns_theta_min 1.620
_diffrn_standards_number 0
_exptl_absorpt_coefficient_mu 3.114
_exptl_absorpt_correction_T_max 0.94
_exptl_absorpt_correction_T_min 0.84
_exptl_absorpt_correction_type multi-scan
_exptl_absorpt_process_details 'SADABS (Siemens, 1996)'
_exptl_crystal_colour orange
_exptl_crystal_density_diffrn 1.374
_exptl_crystal_description platelet
_exptl_crystal_F_000 1696
_exptl_crystal_size_max 0.100
_exptl_crystal_size_mid 0.040
_exptl_crystal_size_min 0.020
_refine_diff_density_max 4.81
_refine_diff_density_min -4.00
_refine_ls_extinction_method None
_refine_ls_goodness_of_fit_ref 0.8984
_refine_ls_hydrogen_treatment mixed
_refine_ls_matrix_type full
_refine_ls_number_parameters 386
_refine_ls_number_reflns 6630
_refine_ls_number_restraints 1
_refine_ls_R_factor_all 0.0830
_refine_ls_R_factor_gt 0.0544
_refine_ls_shift/su_max 0.0024628
_refine_ls_shift/su_mean 0.0000353
_refine_ls_structure_factor_coef F
_refine_ls_weighting_details
;
 Method, part 1, Chebychev polynomial, (Watkin, 1994, Prince, 1982) 
 [weight] = 1.0/[A~0~*T~0~(x)+A~1~*T~1~(x) ... +A~n-1~]*T~n-1~(x)] 
 where A~i~ are the Chebychev coefficients listed below and x= Fcalc/Fmax 
 Method = Robust Weighting (Prince, 1982) 
 W = [weight] * [1-(deltaF/6*sigmaF)^2^]^2^ 
 A~i~ are: 
 0.503 -0.466 0.312 
;
_refine_ls_weighting_scheme calc
_refine_ls_wR_factor_all 0.0312
_refine_ls_wR_factor_gt 0.0247
_refine_ls_wR_factor_ref 0.0238
_reflns_limit_h_max 16
_reflns_limit_h_min -16
_reflns_limit_k_max 27
_reflns_limit_k_min 0
_reflns_limit_l_max 21
_reflns_limit_l_min 0
_reflns_number_gt 7249
_reflns_number_total 9696
_reflns_threshold_expression I>2.0\s(I)
_cod_data_source_file d1dt00317h2.cif
_cod_data_source_block ACN111219
_cod_depositor_comments 'Adding full bibliography for 7706865--7706867.cif.'
_cod_original_sg_symbol_H-M 'P 1 21/n 1 '
_cod_original_formula_sum 'C32 H74 B2 N2 P4 W1'
_cod_database_code 7706865
_publcif_funding_html
;
;

loop_
_symmetry_equiv_pos_as_xyz
x,y,z
-x,-y,-z
-x+1/2,y+1/2,-z+1/2
x+1/2,-y+1/2,z+1/2

loop_
_atom_site_label
_atom_site_type_symbol
_atom_site_fract_x
_atom_site_fract_y
_atom_site_fract_z
_atom_site_U_iso_or_equiv
_atom_site_occupancy
_atom_site_adp_type
_atom_site_refinement_flags_posn
_atom_site_refinement_flags_adp
_atom_site_refinement_flags_occupancy
_atom_site_disorder_assembly
_atom_site_disorder_group
_atom_site_attached_hydrogens
W1 W 0.616910(13) 0.676931(8) 0.261433(9) 0.0101 1.0000 Uani . . . . . .
P2 P 0.69040(9) 0.75781(5) 0.16405(7) 0.0166 1.0000 Uani . . . . . .
P1 P 0.63711(9) 0.77075(5) 0.35734(7) 0.0140 1.0000 Uani . . . . . .
P4 P 0.62902(9) 0.58184(5) 0.17138(7) 0.0132 1.0000 Uani . . . . . .
P3 P 0.65284(10) 0.59445(6) 0.36990(7) 0.0196 1.0000 Uani . . . . . .
N1 N 0.4688(2) 0.67975(19) 0.24595(18) 0.0150 1.0000 Uani . . . . . .
N2 N 0.3592(2) 0.67210(19) 0.22786(19) 0.0161 1.0000 Uani . . . . . .
C41 C 0.6524(4) 0.8442(2) 0.2938(3) 0.0261 1.0000 Uani . . . . . .
C42 C 0.7303(4) 0.8314(2) 0.2214(3) 0.0278 1.0000 Uani . . . . . .
C1 C 0.2732(3) 0.7909(2) 0.2353(3) 0.0211 1.0000 Uani . . . . . .
C14 C 0.7698(4) 0.6049(3) 0.4462(4) 0.0412 1.0000 Uani . . . . . .
C40 C 0.7508(4) 0.7784(2) 0.4371(3) 0.0273 1.0000 Uani . . . . . .
C3 C 0.1824(3) 0.5992(2) 0.2393(3) 0.0182 1.0000 Uani . . . . . .
C21 C 0.8162(4) 0.7464(2) 0.1021(3) 0.0241 1.0000 Uani . . . . . .
C9 C 0.4711(4) 0.6094(2) 0.0406(3) 0.0249 1.0000 Uani . . . . . .
C4 C 0.1689(3) 0.5581(2) 0.1586(3) 0.0190 1.0000 Uani . . . . . .
C36 C 0.5144(4) 0.7884(2) 0.4175(3) 0.0176 1.0000 Uani . . . . . .
C8 C 0.7033(5) 0.5191(3) 0.3179(3) 0.0351 1.0000 Uani . . . . . .
C7 C 0.6466(4) 0.5074(2) 0.2362(3) 0.0249 1.0000 Uani . . . . . .
C5 C 0.5049(3) 0.5596(2) 0.1063(3) 0.0174 1.0000 Uani . . . . . .
C6 C 0.7424(3) 0.5749(2) 0.0992(3) 0.0196 1.0000 Uani . . . . . .
C22 C 0.5874(4) 0.7839(3) 0.0820(3) 0.0345 1.0000 Uani . . . . . .
C2 C 0.2080(4) 0.7729(2) 0.3122(3) 0.0230 1.0000 Uani . . . . . .
C39 C 0.0162(4) 0.5400(2) 0.2961(3) 0.0285 1.0000 Uani . . . . . .
C38 C 0.7504(4) 0.5158(3) 0.0449(3) 0.0303 1.0000 Uani . . . . . .
C37 C 0.1776(4) 0.8320(3) 0.3654(3) 0.0348 1.0000 Uani . . . . . .
B1 B 0.3088(4) 0.6155(2) 0.2568(3) 0.0156 1.0000 Uani . . . . . .
C35 C 0.8055(4) 0.5456(3) 0.5007(3) 0.0432 1.0000 Uani . . . . . .
C34 C 0.0045(4) 0.5004(2) 0.2171(3) 0.0268 1.0000 Uani . . . . . .
C33 C 0.9202(4) 0.7266(3) 0.1532(3) 0.0363 1.0000 Uani . . . . . .
C32 C 0.0486(4) 0.5365(3) 0.1411(3) 0.0262 1.0000 Uani . . . . . .
C31 C 0.1391(4) 0.5595(2) 0.3153(3) 0.0248 1.0000 Uani . . . . . .
C29 C 0.5085(4) 0.8562(2) 0.4558(3) 0.0284 1.0000 Uani . . . . . .
C28 C 0.8667(4) 0.7679(3) 0.4066(3) 0.0346 1.0000 Uani . . . . . .
C12 C 0.5432(5) 0.5653(3) 0.4305(4) 0.0498 1.0000 Uani . . . . . .
C13 C 0.1134(4) 0.8818(3) 0.3117(4) 0.0376 1.0000 Uani . . . . . .
B2 B 0.2981(4) 0.7304(2) 0.1758(3) 0.0173 1.0000 Uani D . . . . .
C16 C 0.4698(7) 0.6127(3) 0.4699(4) 0.0627 1.0000 Uani . . . . . .
C18 C 0.6115(6) 0.8436(4) 0.0306(5) 0.0708 1.0000 Uani . . . . . .
C10 C 0.2077(4) 0.8428(2) 0.1842(3) 0.0284 1.0000 Uani . . . . . .
C11 C 0.1780(4) 0.9011(2) 0.2361(3) 0.0337 1.0000 Uani . . . . . .
H411 H 0.6809 0.8786 0.3302 0.0300 1.0000 Uiso . . . . . .
H412 H 0.5797 0.8580 0.2720 0.0300 1.0000 Uiso . . . . . .
H421 H 0.7258 0.8677 0.1830 0.0296 1.0000 Uiso . . . . . .
H422 H 0.8042 0.8281 0.2440 0.0296 1.0000 Uiso . . . . . .
H11 H 0.3417 0.8087 0.2547 0.0249 1.0000 Uiso . . . . . .
H141 H 0.7477 0.6380 0.4870 0.0429 1.0000 Uiso . . . . . .
H142 H 0.8314 0.6202 0.4193 0.0429 1.0000 Uiso . . . . . .
H401 H 0.7477 0.8200 0.4617 0.0311 1.0000 Uiso . . . . . .
H402 H 0.7396 0.7466 0.4804 0.0311 1.0000 Uiso . . . . . .
H31 H 0.1406 0.6378 0.2329 0.0213 1.0000 Uiso . . . . . .
H211 H 0.8307 0.7862 0.0742 0.0341 1.0000 Uiso . . . . . .
H212 H 0.7996 0.7141 0.0603 0.0341 1.0000 Uiso . . . . . .
H91 H 0.4069 0.5952 0.0085 0.0274 1.0000 Uiso . . . . . .
H92 H 0.4561 0.6495 0.0666 0.0274 1.0000 Uiso . . . . . .
H93 H 0.5303 0.6154 0.0028 0.0274 1.0000 Uiso . . . . . .
H41 H 0.1912 0.5836 0.1121 0.0241 1.0000 Uiso . . . . . .
H42 H 0.2144 0.5211 0.1640 0.0241 1.0000 Uiso . . . . . .
H361 H 0.5129 0.7576 0.4623 0.0242 1.0000 Uiso . . . . . .
H362 H 0.4506 0.7823 0.3805 0.0242 1.0000 Uiso . . . . . .
H81 H 0.7821 0.5228 0.3104 0.0405 1.0000 Uiso . . . . . .
H82 H 0.6936 0.4828 0.3556 0.0405 1.0000 Uiso . . . . . .
H71 H 0.6829 0.4757 0.2058 0.0313 1.0000 Uiso . . . . . .
H72 H 0.5716 0.4912 0.2467 0.0313 1.0000 Uiso . . . . . .
H51 H 0.4454 0.5540 0.1426 0.0215 1.0000 Uiso . . . . . .
H52 H 0.5196 0.5199 0.0788 0.0215 1.0000 Uiso . . . . . .
H61 H 0.8107 0.5789 0.1330 0.0249 1.0000 Uiso . . . . . .
H62 H 0.7372 0.6119 0.0624 0.0249 1.0000 Uiso . . . . . .
H221 H 0.5200 0.7925 0.1083 0.0445 1.0000 Uiso . . . . . .
H222 H 0.5763 0.7487 0.0434 0.0445 1.0000 Uiso . . . . . .
H21 H 0.2500 0.7434 0.3456 0.0299 1.0000 Uiso . . . . . .
H22 H 0.1396 0.7527 0.2922 0.0299 1.0000 Uiso . . . . . .
H391 H -0.0299 0.5769 0.2916 0.0352 1.0000 Uiso . . . . . .
H392 H -0.0073 0.5142 0.3433 0.0352 1.0000 Uiso . . . . . .
H381 H 0.8138 0.5187 0.0104 0.0320 1.0000 Uiso . . . . . .
H382 H 0.7590 0.4782 0.0795 0.0320 1.0000 Uiso . . . . . .
H383 H 0.6856 0.5113 0.0088 0.0320 1.0000 Uiso . . . . . .
H371 H 0.2453 0.8507 0.3894 0.0447 1.0000 Uiso . . . . . .
H372 H 0.1343 0.8181 0.4112 0.0447 1.0000 Uiso . . . . . .
H351 H 0.8659 0.5574 0.5389 0.0495 1.0000 Uiso . . . . . .
H352 H 0.7454 0.5308 0.5314 0.0495 1.0000 Uiso . . . . . .
H353 H 0.8291 0.5130 0.4637 0.0495 1.0000 Uiso . . . . . .
H341 H -0.0706 0.4898 0.2056 0.0308 1.0000 Uiso . . . . . .
H342 H 0.0474 0.4617 0.2246 0.0308 1.0000 Uiso . . . . . .
H331 H 0.9804 0.7215 0.1178 0.0374 1.0000 Uiso . . . . . .
H332 H 0.9381 0.7585 0.1952 0.0374 1.0000 Uiso . . . . . .
H333 H 0.9071 0.6864 0.1813 0.0374 1.0000 Uiso . . . . . .
H321 H 0.0028 0.5738 0.1295 0.0322 1.0000 Uiso . . . . . .
H322 H 0.0442 0.5093 0.0924 0.0322 1.0000 Uiso . . . . . .
H311 H 0.1433 0.5877 0.3643 0.0317 1.0000 Uiso . . . . . .
H312 H 0.1839 0.5237 0.3252 0.0317 1.0000 Uiso . . . . . .
H291 H 0.4416 0.8602 0.4859 0.0370 1.0000 Uiso . . . . . .
H292 H 0.5704 0.8631 0.4944 0.0370 1.0000 Uiso . . . . . .
H293 H 0.5081 0.8878 0.4126 0.0370 1.0000 Uiso . . . . . .
H281 H 0.9215 0.7726 0.4513 0.0382 1.0000 Uiso . . . . . .
H282 H 0.8813 0.7993 0.3635 0.0382 1.0000 Uiso . . . . . .
H283 H 0.8732 0.7259 0.3822 0.0382 1.0000 Uiso . . . . . .
H121 H 0.5754 0.5356 0.4719 0.0540 1.0000 Uiso . . . . . .
H122 H 0.4955 0.5386 0.3921 0.0540 1.0000 Uiso . . . . . .
H131 H 0.1015 0.9191 0.3455 0.0440 1.0000 Uiso . . . . . .
H132 H 0.0442 0.8639 0.2934 0.0440 1.0000 Uiso . . . . . .
H161 H 0.4173 0.5929 0.5021 0.0614 1.0000 Uiso . . . . . .
H162 H 0.5196 0.6384 0.5100 0.0614 1.0000 Uiso . . . . . .
H163 H 0.4397 0.6414 0.4302 0.0614 1.0000 Uiso . . . . . .
H181 H 0.5550 0.8517 -0.0111 0.0716 1.0000 Uiso . . . . . .
H182 H 0.6246 0.8797 0.0654 0.0716 1.0000 Uiso . . . . . .
H183 H 0.6808 0.8359 0.0005 0.0716 1.0000 Uiso . . . . . .
H101 H 0.2530 0.8562 0.1375 0.0355 1.0000 Uiso . . . . . .
H102 H 0.1416 0.8236 0.1582 0.0355 1.0000 Uiso . . . . . .
H111 H 0.2444 0.9228 0.2539 0.0453 1.0000 Uiso . . . . . .
H112 H 0.1333 0.9300 0.2009 0.0453 1.0000 Uiso . . . . . .
H56 H 0.760(5) 0.659(3) 0.264(3) 0.050(18) 1.0000 Uiso . . . . . .
H1 H 0.361(5) 0.579(3) 0.287(4) 0.048(17) 1.0000 Uiso . . . . . .
H143 H 0.335(6) 0.743(4) 0.119(3) 0.08(2) 1.0000 Uiso D . . . . .
H144 H 0.220(4) 0.712(3) 0.144(3) 0.031(14) 1.0000 Uiso . . . . . .

loop_
_atom_site_aniso_label
_atom_site_aniso_U_11
_atom_site_aniso_U_22
_atom_site_aniso_U_33
_atom_site_aniso_U_23
_atom_site_aniso_U_13
_atom_site_aniso_U_12
W1 0.00972(6) 0.01000(6) 0.01045(6) 0.00039(9) -0.00057(4) -0.00144(9)
P2 0.0189(5) 0.0156(5) 0.0153(5) -0.0002(4) -0.0006(4) -0.0056(4)
P1 0.0179(5) 0.0125(5) 0.0114(5) -0.0020(4) -0.0022(4) -0.0009(4)
P4 0.0138(5) 0.0119(5) 0.0140(5) -0.0003(4) 0.0021(4) -0.0001(4)
P3 0.0287(6) 0.0139(5) 0.0158(5) 0.0024(4) -0.0029(4) -0.0016(4)
N1 0.0128(14) 0.0135(15) 0.0184(14) -0.0022(17) -0.0017(11) 0.0007(16)
N2 0.0140(16) 0.0139(15) 0.0203(15) -0.0015(16) -0.0014(12) -0.0008(14)
C41 0.030(2) 0.0127(19) 0.037(3) 0.0025(17) 0.010(2) -0.0034(17)
C42 0.044(3) 0.019(2) 0.0214(19) -0.0006(18) 0.0064(17) -0.017(2)
C1 0.0163(19) 0.023(2) 0.024(2) -0.0061(17) 0.0019(15) 0.0023(17)
C14 0.023(3) 0.052(4) 0.047(3) 0.029(3) -0.010(2) -0.005(2)
C40 0.028(2) 0.027(2) 0.026(2) -0.0098(19) -0.0039(18) 0.001(2)
C3 0.0156(19) 0.0148(19) 0.025(2) -0.0056(16) 0.0087(15) -0.0031(15)
C21 0.035(2) 0.022(2) 0.015(2) 0.0042(16) -0.0007(17) -0.0010(19)
C9 0.028(2) 0.019(2) 0.026(2) -0.0074(18) -0.0128(18) -0.0013(18)
C4 0.0139(19) 0.024(2) 0.019(2) -0.0019(16) -0.0005(15) -0.0006(16)
C36 0.031(2) 0.013(2) 0.0093(19) -0.0009(15) -0.0016(16) 0.0011(17)
C8 0.041(3) 0.028(3) 0.036(3) 0.009(2) 0.002(2) 0.006(2)
C7 0.036(3) 0.013(2) 0.027(2) 0.0045(17) 0.0084(19) 0.0068(18)
C5 0.0139(18) 0.0174(19) 0.021(2) -0.0073(16) 0.0053(15) -0.0043(15)
C6 0.0131(19) 0.028(2) 0.018(2) -0.0058(17) 0.0044(15) -0.0045(17)
C22 0.025(2) 0.047(3) 0.031(3) 0.022(2) -0.0041(19) -0.008(2)
C2 0.028(2) 0.020(2) 0.021(2) 0.0014(17) -0.0003(17) 0.0129(18)
C39 0.017(2) 0.034(3) 0.036(3) 0.001(2) 0.0108(18) -0.0035(19)
C38 0.035(3) 0.041(3) 0.016(2) -0.011(2) 0.0096(19) -0.003(2)
C37 0.037(3) 0.030(3) 0.038(3) -0.010(2) 0.011(2) 0.005(2)
B1 0.0072(18) 0.014(2) 0.026(2) -0.0015(18) 0.0055(16) -0.0017(16)
C35 0.030(3) 0.067(4) 0.032(3) 0.023(3) -0.002(2) 0.010(3)
C34 0.017(2) 0.017(2) 0.048(3) 0.005(2) 0.0060(19) -0.0028(17)
C33 0.022(2) 0.047(3) 0.042(3) -0.002(2) 0.017(2) 0.006(2)
C32 0.017(2) 0.032(3) 0.029(2) -0.001(2) -0.0055(17) -0.0051(19)
C31 0.026(2) 0.020(2) 0.028(2) -0.0050(18) 0.0022(18) -0.0069(19)
C29 0.031(3) 0.020(2) 0.036(3) -0.007(2) 0.015(2) 0.0051(19)
C28 0.026(2) 0.042(3) 0.034(3) 0.001(2) -0.012(2) 0.001(2)
C12 0.030(3) 0.051(4) 0.068(4) 0.037(3) -0.005(3) 0.003(3)
C13 0.035(3) 0.027(3) 0.052(3) -0.001(2) 0.006(2) 0.019(2)
B2 0.014(2) 0.022(2) 0.016(2) -0.0049(18) -0.0019(16) 0.0056(17)
C16 0.125(7) 0.026(3) 0.041(3) 0.008(2) 0.048(4) 0.017(4)
C18 0.048(4) 0.078(5) 0.084(5) 0.066(4) -0.028(3) -0.017(3)
C10 0.029(2) 0.032(3) 0.024(2) 0.0058(17) -0.0053(18) -0.0008(18)
C11 0.036(3) 0.011(2) 0.054(3) 0.005(2) 0.001(2) 0.0080(19)

loop_
_atom_type_symbol
_atom_type_scat_dispersion_real
_atom_type_scat_dispersion_imag
_atom_type_scat_Cromer_Mann_a1
_atom_type_scat_Cromer_Mann_b1
_atom_type_scat_Cromer_Mann_a2
_atom_type_scat_Cromer_Mann_b2
_atom_type_scat_Cromer_Mann_a3
_atom_type_scat_Cromer_Mann_b3
_atom_type_scat_Cromer_Mann_a4
_atom_type_scat_Cromer_Mann_b4
_atom_type_scat_Cromer_Mann_c
_atom_type_scat_source
C 0.0033 0.0016 2.3100 20.8439 1.0200 10.2075 1.5886 0.5687 0.8650 51.6512 0.2156 'International Tables Vol C 4.2.6.8 and 6.1.1.4'
H 0.0000 0.0000 0.4930 10.5109 0.3229 26.1257 0.1402 3.1424 0.0408 57.7998 0.0030 'International Tables Vol C 4.2.6.8 and 6.1.1.4'
N 0.0061 0.0033 12.2126 0.0057 3.1322 9.8933 2.0125 28.9975 1.1663 0.5826 -11.5290 'International Tables Vol C 4.2.6.8 and 6.1.1.4'
P 0.1023 0.0942 6.4345 1.9067 4.1791 27.1570 1.7800 0.5260 1.4908 68.1645 1.1149 'International Tables Vol C 4.2.6.8 and 6.1.1.4'
W -0.8490 6.8722 29.0818 1.7203 15.4300 9.2259 14.4327 0.3217 5.1198 57.0560 9.8875 'International Tables Vol C 4.2.6.8 and 6.1.1.4'
B 0.0013 0.0007 2.0545 23.2185 1.3326 1.0210 1.0979 60.3498 0.7068 0.1403 -0.1932 'International Tables Vol C 4.2.6.8 and 6.1.1.4'

loop_
_geom_angle_atom_site_label_1
_geom_angle_site_symmetry_1
_geom_angle_atom_site_label_2
_geom_angle_site_symmetry_2
_geom_angle_atom_site_label_3
_geom_angle_site_symmetry_3
_geom_angle
_geom_angle_publ_flag
P2 . W1 . P1 . 79.84(4) yes
P2 . W1 . P4 . 98.53(4) yes
P1 . W1 . P4 . 170.77(4) yes
P2 . W1 . P3 . 148.83(4) yes
P1 . W1 . P3 . 96.22(4) yes
P4 . W1 . P3 . 80.43(4) yes
P2 . W1 . N1 . 106.13(12) yes
P1 . W1 . N1 . 97.22(12) yes
P4 . W1 . N1 . 91.96(12) yes
P3 . W1 . N1 . 105.04(12) yes
P2 . W1 . H56 . 77.0(19) no
P1 . W1 . H56 . 94.8(19) no
P4 . W1 . H56 . 76.0(19) no
P3 . W1 . H56 . 72.5(19) no
N1 . W1 . H56 . 168.0(19) no
W1 . P2 . C42 . 110.42(13) yes
W1 . P2 . C21 . 124.71(15) yes
C42 . P2 . C21 . 99.6(2) yes
W1 . P2 . C22 . 113.04(16) yes
C42 . P2 . C22 . 105.0(2) yes
C21 . P2 . C22 . 101.8(2) yes
W1 . P1 . C41 . 108.87(16) yes
W1 . P1 . C40 . 122.83(16) yes
C41 . P1 . C40 . 102.4(2) yes
W1 . P1 . C36 . 114.76(14) yes
C41 . P1 . C36 . 103.0(2) yes
C40 . P1 . C36 . 102.7(2) yes
W1 . P4 . C7 . 110.75(15) yes
W1 . P4 . C5 . 117.48(13) yes
C7 . P4 . C5 . 99.8(2) yes
W1 . P4 . C6 . 119.76(15) yes
C7 . P4 . C6 . 102.3(2) yes
C5 . P4 . C6 . 104.01(18) yes
W1 . P3 . C14 . 119.15(18) yes
W1 . P3 . C8 . 108.75(16) yes
C14 . P3 . C8 . 97.6(3) yes
W1 . P3 . C12 . 120.41(19) yes
C14 . P3 . C12 . 104.7(3) yes
C8 . P3 . C12 . 102.7(3) yes
W1 . N1 . N2 . 170.3(3) yes
N1 . N2 . B1 . 117.6(3) yes
N1 . N2 . B2 . 115.9(3) yes
B1 . N2 . B2 . 126.5(3) yes
P1 . C41 . C42 . 110.3(3) yes
P1 . C41 . H411 . 109.0 no
C42 . C41 . H411 . 111.0 no
P1 . C41 . H412 . 109.1 no
C42 . C41 . H412 . 110.9 no
H411 . C41 . H412 . 106.4 no
C41 . C42 . P2 . 111.0(3) yes
C41 . C42 . H421 . 108.6 no
P2 . C42 . H421 . 109.3 no
C41 . C42 . H422 . 109.0 no
P2 . C42 . H422 . 110.4 no
H421 . C42 . H422 . 108.6 no
C2 . C1 . B2 . 113.4(4) yes
C2 . C1 . C10 . 108.6(4) yes
B2 . C1 . C10 . 110.0(4) yes
C2 . C1 . H11 . 108.2 no
B2 . C1 . H11 . 108.1 no
C10 . C1 . H11 . 108.4 no
P3 . C14 . C35 . 117.4(4) yes
P3 . C14 . H141 . 107.0 no
C35 . C14 . H141 . 105.1 no
P3 . C14 . H142 . 110.2 no
C35 . C14 . H142 . 108.6 no
H141 . C14 . H142 . 108.0 no
P1 . C40 . C28 . 116.0(3) yes
P1 . C40 . H401 . 108.7 no
C28 . C40 . H401 . 108.5 no
P1 . C40 . H402 . 107.9 no
C28 . C40 . H402 . 107.0 no
H401 . C40 . H402 . 108.5 no
C4 . C3 . B1 . 109.2(3) yes
C4 . C3 . C31 . 108.8(3) yes
B1 . C3 . C31 . 109.5(4) yes
C4 . C3 . H31 . 110.1 no
B1 . C3 . H31 . 110.1 no
C31 . C3 . H31 . 109.2 no
P2 . C21 . C33 . 115.2(3) yes
P2 . C21 . H211 . 107.8 no
C33 . C21 . H211 . 108.3 no
P2 . C21 . H212 . 107.9 no
C33 . C21 . H212 . 108.8 no
H211 . C21 . H212 . 108.7 no
C5 . C9 . H91 . 110.0 no
C5 . C9 . H92 . 110.5 no
H91 . C9 . H92 . 109.6 no
C5 . C9 . H93 . 109.6 no
H91 . C9 . H93 . 108.3 no
H92 . C9 . H93 . 108.7 no
C3 . C4 . C32 . 112.0(3) yes
C3 . C4 . H41 . 108.2 no
C32 . C4 . H41 . 108.7 no
C3 . C4 . H42 . 109.7 no
C32 . C4 . H42 . 108.7 no
H41 . C4 . H42 . 109.5 no
P1 . C36 . C29 . 116.3(3) yes
P1 . C36 . H361 . 107.3 no
C29 . C36 . H361 . 108.3 no
P1 . C36 . H362 . 107.4 no
C29 . C36 . H362 . 108.3 no
H361 . C36 . H362 . 109.0 no
P3 . C8 . C7 . 112.4(4) yes
P3 . C8 . H81 . 109.2 no
C7 . C8 . H81 . 109.0 no
P3 . C8 . H82 . 108.8 no
C7 . C8 . H82 . 110.7 no
H81 . C8 . H82 . 106.5 no
P4 . C7 . C8 . 113.0(3) yes
P4 . C7 . H71 . 109.9 no
C8 . C7 . H71 . 111.4 no
P4 . C7 . H72 . 107.2 no
C8 . C7 . H72 . 107.5 no
H71 . C7 . H72 . 107.7 no
C9 . C5 . P4 . 113.6(3) yes
C9 . C5 . H51 . 108.4 no
P4 . C5 . H51 . 108.1 no
C9 . C5 . H52 . 108.9 no
P4 . C5 . H52 . 108.1 no
H51 . C5 . H52 . 109.7 no
P4 . C6 . C38 . 119.5(3) yes
P4 . C6 . H61 . 106.8 no
C38 . C6 . H61 . 108.0 no
P4 . C6 . H62 . 106.8 no
C38 . C6 . H62 . 107.8 no
H61 . C6 . H62 . 107.4 no
P2 . C22 . C18 . 118.7(4) yes
P2 . C22 . H221 . 108.0 no
C18 . C22 . H221 . 105.8 no
P2 . C22 . H222 . 107.3 no
C18 . C22 . H222 . 107.5 no
H221 . C22 . H222 . 109.2 no
C1 . C2 . C37 . 112.9(4) yes
C1 . C2 . H21 . 108.9 no
C37 . C2 . H21 . 110.1 no
C1 . C2 . H22 . 108.0 no
C37 . C2 . H22 . 107.6 no
H21 . C2 . H22 . 109.3 no
C34 . C39 . C31 . 110.8(4) yes
C34 . C39 . H391 . 110.4 no
C31 . C39 . H391 . 110.9 no
C34 . C39 . H392 . 108.8 no
C31 . C39 . H392 . 107.7 no
H391 . C39 . H392 . 108.0 no
C6 . C38 . H381 . 110.5 no
C6 . C38 . H382 . 110.2 no
H381 . C38 . H382 . 108.0 no
C6 . C38 . H383 . 110.5 no
H381 . C38 . H383 . 108.4 no
H382 . C38 . H383 . 109.1 no
C2 . C37 . C13 . 111.1(4) yes
C2 . C37 . H371 . 108.5 no
C13 . C37 . H371 . 110.0 no
C2 . C37 . H372 . 109.2 no
C13 . C37 . H372 . 110.2 no
H371 . C37 . H372 . 107.7 no
C3 . B1 . N2 . 123.5(4) yes
C3 . B1 . H1 . 117(3) no
N2 . B1 . H1 . 119(3) no
C14 . C35 . H351 . 109.5 no
C14 . C35 . H352 . 110.3 no
H351 . C35 . H352 . 109.7 no
C14 . C35 . H353 . 107.7 no
H351 . C35 . H353 . 109.4 no
H352 . C35 . H353 . 110.3 no
C39 . C34 . C32 . 111.5(4) yes
C39 . C34 . H341 . 109.9 no
C32 . C34 . H341 . 109.1 no
C39 . C34 . H342 . 109.1 no
C32 . C34 . H342 . 107.5 no
H341 . C34 . H342 . 109.7 no
C21 . C33 . H331 . 110.5 no
C21 . C33 . H332 . 109.8 no
H331 . C33 . H332 . 109.8 no
C21 . C33 . H333 . 109.3 no
H331 . C33 . H333 . 109.1 no
H332 . C33 . H333 . 108.3 no
C34 . C32 . C4 . 111.2(4) yes
C34 . C32 . H321 . 108.9 no
C4 . C32 . H321 . 109.3 no
C34 . C32 . H322 . 109.8 no
C4 . C32 . H322 . 109.5 no
H321 . C32 . H322 . 108.2 no
C39 . C31 . C3 . 109.7(4) yes
C39 . C31 . H311 . 108.9 no
C3 . C31 . H311 . 107.0 no
C39 . C31 . H312 . 111.6 no
C3 . C31 . H312 . 109.8 no
H311 . C31 . H312 . 109.8 no
C36 . C29 . H291 . 109.4 no
C36 . C29 . H292 . 110.0 no
H291 . C29 . H292 . 108.5 no
C36 . C29 . H293 . 110.2 no
H291 . C29 . H293 . 109.0 no
H292 . C29 . H293 . 109.7 no
C40 . C28 . H281 . 111.5 no
C40 . C28 . H282 . 109.4 no
H281 . C28 . H282 . 108.3 no
C40 . C28 . H283 . 110.8 no
H281 . C28 . H283 . 109.1 no
H282 . C28 . H283 . 107.6 no
P3 . C12 . C16 . 118.6(5) yes
P3 . C12 . H121 . 107.3 no
C16 . C12 . H121 . 111.4 no
P3 . C12 . H122 . 106.5 no
C16 . C12 . H122 . 107.0 no
H121 . C12 . H122 . 105.3 no
C37 . C13 . C11 . 110.7(4) yes
C37 . C13 . H131 . 108.8 no
C11 . C13 . H131 . 109.1 no
C37 . C13 . H132 . 108.7 no
C11 . C13 . H132 . 109.9 no
H131 . C13 . H132 . 109.5 no
N2 . B2 . C1 . 112.1(3) yes
N2 . B2 . H143 . 115(4) no
C1 . B2 . H143 . 113(4) no
N2 . B2 . H144 . 109(3) no
C1 . B2 . H144 . 111(3) no
H143 . B2 . H144 . 95(5) no
C12 . C16 . H161 . 112.0 no
C12 . C16 . H162 . 105.6 no
H161 . C16 . H162 . 106.7 no
C12 . C16 . H163 . 111.2 no
H161 . C16 . H163 . 113.7 no
H162 . C16 . H163 . 107.0 no
C22 . C18 . H181 . 111.8 no
C22 . C18 . H182 . 111.4 no
H181 . C18 . H182 . 111.5 no
C22 . C18 . H183 . 108.3 no
H181 . C18 . H183 . 106.7 no
H182 . C18 . H183 . 106.7 no
C1 . C10 . C11 . 113.6(4) yes
C1 . C10 . H101 . 107.7 no
C11 . C10 . H101 . 109.8 no
C1 . C10 . H102 . 109.1 no
C11 . C10 . H102 . 110.5 no
H101 . C10 . H102 . 105.9 no
C13 . C11 . C10 . 111.4(4) yes
C13 . C11 . H111 . 110.4 no
C10 . C11 . H111 . 108.8 no
C13 . C11 . H112 . 109.0 no
C10 . C11 . H112 . 108.8 no
H111 . C11 . H112 . 108.4 no

loop_
_geom_bond_atom_site_label_1
_geom_bond_site_symmetry_1
_geom_bond_atom_site_label_2
_geom_bond_site_symmetry_2
_geom_bond_distance
_geom_bond_publ_flag
W1 . P2 . 2.4703(10) yes
W1 . P1 . 2.4706(11) yes
W1 . P4 . 2.4399(11) yes
W1 . P3 . 2.4459(11) yes
W1 . N1 . 1.789(3) yes
W1 . H56 . 1.76(6) no
P2 . C42 . 1.827(5) yes
P2 . C21 . 1.860(5) yes
P2 . C22 . 1.833(5) yes
P1 . C41 . 1.837(4) yes
P1 . C40 . 1.823(5) yes
P1 . C36 . 1.835(5) yes
P4 . C7 . 1.858(4) yes
P4 . C5 . 1.831(4) yes
P4 . C6 . 1.829(4) yes
P3 . C14 . 1.822(5) yes
P3 . C8 . 1.879(6) yes
P3 . C12 . 1.776(6) yes
N1 . N2 . 1.346(4) yes
N2 . B1 . 1.406(6) yes
N2 . B2 . 1.618(6) yes
C41 . C42 . 1.541(6) yes
C41 . H411 . 0.969 no
C41 . H412 . 0.968 no
C42 . H421 . 0.966 no
C42 . H422 . 0.945 no
C1 . C2 . 1.527(6) yes
C1 . B2 . 1.605(6) yes
C1 . C10 . 1.539(6) yes
C1 . H11 . 0.942 no
C14 . C35 . 1.549(8) yes
C14 . H141 . 0.988 no
C14 . H142 . 0.929 no
C40 . C28 . 1.515(7) yes
C40 . H401 . 0.946 no
C40 . H402 . 0.965 no
C3 . C4 . 1.537(6) yes
C3 . B1 . 1.570(6) yes
C3 . C31 . 1.568(6) yes
C3 . H31 . 0.947 no
C21 . C33 . 1.515(7) yes
C21 . H211 . 0.955 no
C21 . H212 . 0.954 no
C9 . C5 . 1.508(6) yes
C9 . H91 . 0.951 no
C9 . H92 . 0.947 no
C9 . H93 . 0.963 no
C4 . C32 . 1.528(6) yes
C4 . H41 . 0.956 no
C4 . H42 . 0.943 no
C36 . C29 . 1.532(6) yes
C36 . H361 . 0.954 no
C36 . H362 . 0.951 no
C8 . C7 . 1.453(7) yes
C8 . H81 . 0.965 no
C8 . H82 . 0.970 no
C7 . H71 . 0.936 no
C7 . H72 . 0.986 no
C5 . H51 . 0.948 no
C5 . H52 . 0.950 no
C6 . C38 . 1.502(6) yes
C6 . H61 . 0.962 no
C6 . H62 . 0.963 no
C22 . C18 . 1.517(7) yes
C22 . H221 . 0.946 no
C22 . H222 . 0.956 no
C2 . C37 . 1.540(6) yes
C2 . H21 . 0.940 no
C2 . H22 . 0.962 no
C39 . C34 . 1.497(7) yes
C39 . C31 . 1.549(6) yes
C39 . H391 . 0.945 no
C39 . H392 . 0.972 no
C38 . H381 . 0.963 no
C38 . H382 . 0.954 no
C38 . H383 . 0.950 no
C37 . C13 . 1.523(7) yes
C37 . H371 . 0.963 no
C37 . H372 . 0.959 no
B1 . H1 . 1.08(6) no
C35 . H351 . 0.954 no
C35 . H352 . 0.943 no
C35 . H353 . 0.948 no
C34 . C32 . 1.535(7) yes
C34 . H341 . 0.940 no
C34 . H342 . 0.957 no
C33 . H331 . 0.943 no
C33 . H332 . 0.953 no
C33 . H333 . 0.961 no
C32 . H321 . 0.961 no
C32 . H322 . 0.955 no
C31 . H311 . 0.972 no
C31 . H312 . 0.924 no
C29 . H291 . 0.960 no
C29 . H292 . 0.951 no
C29 . H293 . 0.946 no
C28 . H281 . 0.948 no
C28 . H282 . 0.966 no
C28 . H283 . 0.956 no
C12 . C16 . 1.479(9) yes
C12 . H121 . 0.967 no
C12 . H122 . 0.985 no
C13 . C11 . 1.514(8) yes
C13 . H131 . 0.954 no
C13 . H132 . 0.945 no
B2 . H143 . 1.050(10) no
B2 . H144 . 1.11(5) no
C16 . H161 . 0.928 no
C16 . H162 . 1.004 no
C16 . H163 . 0.925 no
C18 . H181 . 0.939 no
C18 . H182 . 0.938 no
C18 . H183 . 0.995 no
C10 . C11 . 1.513(7) yes
C10 . H101 . 0.980 no
C10 . H102 . 0.963 no
C11 . H111 . 0.949 no
C11 . H112 . 0.964 no
